data_7236315
loop_
_publ_author_name
'Kumar, Dheeraj'
'He, Chunlin'
'Mitchell, Lauren A.'
'Parrish, Damon A.'
'Shreeve, Jean'ne M.'

_publ_section_title
;
 Connecting energetic nitropyrazole and aminotetrazole moieties with
 N,N&#x2032;-ethylene bridges: A promising approach for fine tuning
 energetic properties
;
_journal_issue 23
_journal_name_full 'Journal of Materials Chemistry A'
_journal_page_first 9220
_journal_paper_doi 10.1039/C6TA02387H
_journal_volume 4
_journal_year 2016
_chemical_formula_moiety 'C6 H9 N7'
_chemical_formula_sum 'C6 H9 N7'
_chemical_formula_weight 179.20
_space_group_crystal_system monoclinic
_space_group_IT_number 14
_space_group_name_Hall '-P 2ybc'
_space_group_name_H-M_alt 'P 1 21/c 1'
_atom_sites_solution_hydrogens mixed
_audit_creation_method SHELXL-2014/7
_audit_update_record
;
2016-02-18 deposited with the CCDC.
2016-05-20 downloaded from the CCDC.
;
_cell_angle_alpha 90
_cell_angle_beta 113.925(2)
_cell_angle_gamma 90
_cell_formula_units_Z 4
_cell_length_a 5.3875(3)
_cell_length_b 29.3488(15)
_cell_length_c 5.9481(3)
_cell_measurement_reflns_used 2168
_cell_measurement_temperature 296(2)
_cell_measurement_theta_max 23.76
_cell_measurement_theta_min 3.81
_cell_volume 859.68(8)
_computing_cell_refinement 'Bruker APEX2 v2014.11-0 (Bruker, 2009)'
_computing_data_collection 'Bruker APEX2 v2014.11-0 (Bruker, 2009)'
_computing_data_reduction
;
Bruker SAINT v7.68A (Bruker, 2009), Bruker XPREP v2014/2 (Bruker, 2008)
;
_computing_molecular_graphics 'Bruker SHELXTL v2014/7 (Bruker, 2008)'
_computing_publication_material 'Bruker SHELXTL v2014/7 (Bruker, 2008)'
_computing_structure_refinement 'SHELXL-2014/7 (Sheldrick, 2014) within WINGX (Farrugia, 2012)'
_computing_structure_solution 'Bruker SHELXTL v2014/7 (Bruker, 2008)'
_diffrn_ambient_temperature 296(2)
_diffrn_measured_fraction_theta_full 0.993
_diffrn_measured_fraction_theta_max 0.989
_diffrn_measurement_device_type 'Bruker SMART APEX II CCD'
_diffrn_measurement_method '\w scans'
_diffrn_radiation_monochromator graphite
_diffrn_radiation_source 'fine focus sealed tube'
_diffrn_radiation_type MoK\a
_diffrn_radiation_wavelength 0.71073
_diffrn_reflns_av_R_equivalents 0.0406
_diffrn_reflns_av_unetI/netI 0.0344
_diffrn_reflns_Laue_measured_fraction_full 0.993
_diffrn_reflns_Laue_measured_fraction_max 0.989
_diffrn_reflns_limit_h_max 6
_diffrn_reflns_limit_h_min -6
_diffrn_reflns_limit_k_max 36
_diffrn_reflns_limit_k_min -36
_diffrn_reflns_limit_l_max 5
_diffrn_reflns_limit_l_min -7
_diffrn_reflns_number 8071
_diffrn_reflns_point_group_measured_fraction_full 0.993
_diffrn_reflns_point_group_measured_fraction_max 0.989
_diffrn_reflns_theta_full 25.242
_diffrn_reflns_theta_max 26.524
_diffrn_reflns_theta_min 3.811
_exptl_absorpt_coefficient_mu 0.099
_exptl_absorpt_correction_T_max 0.7454
_exptl_absorpt_correction_T_min 0.6483
_exptl_absorpt_correction_type multi-scan
_exptl_absorpt_process_details 'SADABS v2008/1 (Bruker, 2008)'
_exptl_crystal_colour colorless
_exptl_crystal_density_diffrn 1.385
_exptl_crystal_description plate
_exptl_crystal_F_000 376
_exptl_crystal_size_max 0.459
_exptl_crystal_size_mid 0.039
_exptl_crystal_size_min 0.021
_refine_diff_density_max 0.322
_refine_diff_density_min -0.187
_refine_diff_density_rms 0.039
_refine_ls_extinction_method none
_refine_ls_goodness_of_fit_ref 1.054
_refine_ls_hydrogen_treatment mixed
_refine_ls_matrix_type full
_refine_ls_number_parameters 124
_refine_ls_number_reflns 1767
_refine_ls_number_restraints 0
_refine_ls_restrained_S_all 1.054
_refine_ls_R_factor_all 0.0778
_refine_ls_R_factor_gt 0.0492
_refine_ls_shift/su_max 0.000
_refine_ls_shift/su_mean 0.000
_refine_ls_structure_factor_coef Fsqd
_refine_ls_weighting_details 'w=1/[\s^2^(Fo^2^)+(0.0528P)^2^+0.2027P] where P=(Fo^2^+2Fc^2^)/3'
_refine_ls_weighting_scheme calc
_refine_ls_wR_factor_gt 0.1102
_refine_ls_wR_factor_ref 0.1209
_reflns_Friedel_coverage 0.000
_reflns_number_gt 1262
_reflns_number_total 1767
_reflns_threshold_expression 'I > 2\s(I)'
_cod_data_source_file c6ta02387h2.cif
_cod_data_source_block shrv340
_cod_original_sg_symbol_H-M 'P 21/c'
_cod_database_code 7236315
_shelx_shelxl_version_number 2014/7
_shelx_space_group_comment
;
The symmetry employed for this shelxl refinement is uniquely defined
by the following loop, which should always be used as a source of
symmetry information in preference to the above space-group names.
They are only intended as comments.
;
_shelx_estimated_absorpt_t_min 0.956
_shelx_estimated_absorpt_t_max 0.998

loop_
_space_group_symop_operation_xyz
'x, y, z'
'-x, y+1/2, -z+1/2'
'-x, -y, -z'
'x, -y-1/2, z-1/2'

loop_
_atom_site_label
_atom_site_type_symbol
_atom_site_fract_x
_atom_site_fract_y
_atom_site_fract_z
_atom_site_U_iso_or_equiv
_atom_site_adp_type
_atom_site_occupancy
_atom_site_site_symmetry_order
_atom_site_calc_flag
_atom_site_refinement_flags_posn
_atom_site_refinement_flags_adp
N1 N 0.2839(4) 0.03197(7) 0.6884(3) 0.0501(5) Uani 1 1 d . .
H1A H 0.212(4) 0.0410(8) 0.540(5) 0.060 Uiso 1 1 d . U
H1B H 0.420(5) 0.0127(8) 0.744(4) 0.060 Uiso 1 1 d . U
C2 C 0.1782(4) 0.04615(6) 0.8446(3) 0.0340(4) Uani 1 1 d . .
N3 N 0.2685(3) 0.03580(5) 1.0817(3) 0.0429(4) Uani 1 1 d . .
N4 N 0.0988(4) 0.05821(6) 1.1642(3) 0.0477(5) Uani 1 1 d . .
N5 N -0.0836(3) 0.08103(6) 0.9928(3) 0.0456(4) Uani 1 1 d . .
N6 N -0.0390(3) 0.07352(5) 0.7849(3) 0.0350(4) Uani 1 1 d . .
C7 C -0.1918(4) 0.09791(7) 0.5579(3) 0.0415(5) Uani 1 1 d . .
H7A H -0.3653 0.1073 0.5559 0.050 Uiso 1 1 calc R U
H7B H -0.2270 0.0777 0.4192 0.050 Uiso 1 1 calc R U
C8 C -0.0394(4) 0.13927(7) 0.5320(4) 0.0498(5) Uani 1 1 d . .
H8A H 0.1251 0.1296 0.5166 0.060 Uiso 1 1 calc R U
H8B H -0.1506 0.1556 0.3833 0.060 Uiso 1 1 calc R U
N9 N 0.0307(4) 0.16946(6) 0.7410(3) 0.0489(5) Uani 1 1 d . .
N10 N -0.1676(4) 0.19067(6) 0.7839(4) 0.0605(5) Uani 1 1 d . .
C11 C -0.0361(6) 0.21164(8) 0.9965(5) 0.0727(8) Uani 1 1 d . .
H11 H -0.1201 0.2296 1.0742 0.087 Uiso 1 1 calc R U
C12 C 0.2368(7) 0.20388(11) 1.0886(6) 0.0932(10) Uani 1 1 d . .
H12 H 0.3688 0.2150 1.2347 0.112 Uiso 1 1 calc R U
C13 C 0.2745(6) 0.17649(10) 0.9210(6) 0.0797(8) Uani 1 1 d . .
H13 H 0.4389 0.1649 0.9302 0.096 Uiso 1 1 calc R U

loop_
_atom_site_aniso_label
_atom_site_aniso_U_11
_atom_site_aniso_U_22
_atom_site_aniso_U_33
_atom_site_aniso_U_23
_atom_site_aniso_U_13
_atom_site_aniso_U_12
N1 0.0555(11) 0.0710(13) 0.0258(9) 0.0082(8) 0.0185(8) 0.0218(9)
C2 0.0393(10) 0.0381(10) 0.0237(9) 0.0004(7) 0.0120(7) -0.0016(8)
N3 0.0565(10) 0.0490(10) 0.0246(8) 0.0031(7) 0.0178(7) 0.0053(8)
N4 0.0681(12) 0.0507(10) 0.0289(9) 0.0022(7) 0.0243(8) 0.0035(8)
N5 0.0614(11) 0.0504(10) 0.0327(9) -0.0003(7) 0.0270(8) 0.0038(8)
N6 0.0429(9) 0.0394(8) 0.0245(8) 0.0008(6) 0.0155(6) 0.0024(7)
C7 0.0440(11) 0.0505(11) 0.0261(9) 0.0020(8) 0.0102(8) 0.0071(9)
C8 0.0669(14) 0.0499(12) 0.0406(12) 0.0107(9) 0.0299(10) 0.0120(10)
N9 0.0611(11) 0.0411(9) 0.0554(11) 0.0027(8) 0.0350(9) -0.0005(8)
N10 0.0767(14) 0.0489(11) 0.0674(13) 0.0044(10) 0.0412(11) 0.0143(10)
C11 0.114(2) 0.0428(13) 0.0856(19) -0.0111(13) 0.0655(18) -0.0080(13)
C12 0.094(2) 0.096(2) 0.096(2) -0.0430(18) 0.0451(19) -0.0357(18)
C13 0.0607(16) 0.088(2) 0.096(2) -0.0293(16) 0.0374(15) -0.0199(14)

loop_
_atom_type_symbol
_atom_type_description
_atom_type_scat_dispersion_real
_atom_type_scat_dispersion_imag
_atom_type_scat_source
C C 0.0033 0.0016 'International Tables Vol C Tables 4.2.6.8 and 6.1.1.4'
H H 0.0000 0.0000 'International Tables Vol C Tables 4.2.6.8 and 6.1.1.4'
N N 0.0061 0.0033 'International Tables Vol C Tables 4.2.6.8 and 6.1.1.4'

loop_
_geom_angle_atom_site_label_1
_geom_angle_atom_site_label_2
_geom_angle_atom_site_label_3
_geom_angle
C2 N1 H1A 118.8(16)
C2 N1 H1B 117.9(15)
H1A N1 H1B 123(2)
N3 C2 N1 126.21(18)
N3 C2 N6 108.82(15)
N1 C2 N6 124.97(17)
C2 N3 N4 105.11(15)
N5 N4 N3 111.94(15)
N4 N5 N6 106.03(15)
C2 N6 N5 108.09(14)
C2 N6 C7 130.14(15)
N5 N6 C7 121.27(15)
N6 C7 C8 111.40(15)
N6 C7 H7A 109.3
C8 C7 H7A 109.3
N6 C7 H7B 109.3
C8 C7 H7B 109.3
H7A C7 H7B 108.0
N9 C8 C7 111.63(16)
N9 C8 H8A 109.3
C7 C8 H8A 109.3
N9 C8 H8B 109.3
C7 C8 H8B 109.3
H8A C8 H8B 108.0
C13 N9 N10 112.0(2)
C13 N9 C8 127.9(2)
N10 N9 C8 119.68(18)
C11 N10 N9 103.7(2)
N10 C11 C12 112.2(2)
N10 C11 H11 123.9
C12 C11 H11 123.9
C13 C12 C11 105.2(3)
C13 C12 H12 127.4
C11 C12 H12 127.4
N9 C13 C12 106.8(3)
N9 C13 H13 126.6
C12 C13 H13 126.6

loop_
_geom_bond_atom_site_label_1
_geom_bond_atom_site_label_2
_geom_bond_distance
N1 C2 1.338(2)
N1 H1A 0.85(2)
N1 H1B 0.88(2)
C2 N3 1.327(2)
C2 N6 1.343(2)
N3 N4 1.369(2)
N4 N5 1.281(2)
N5 N6 1.369(2)
N6 C7 1.453(2)
C7 C8 1.508(3)
C7 H7A 0.9700
C7 H7B 0.9700
C8 N9 1.447(3)
C8 H8A 0.9700
C8 H8B 0.9700
N9 C13 1.332(3)
N9 N10 1.347(2)
N10 C11 1.324(3)
C11 C12 1.364(4)
C11 H11 0.9300
C12 C13 1.358(4)
C12 H12 0.9300
C13 H13 0.9300

loop_
_geom_hbond_atom_site_label_D
_geom_hbond_atom_site_label_H
_geom_hbond_atom_site_label_A
_geom_hbond_distance_DH
_geom_hbond_distance_HA
_geom_hbond_distance_DA
_geom_hbond_angle_DHA
_geom_hbond_site_symmetry_A
N1 H1A N4 0.85(2) 2.12(3) 2.964(2) 169(2) 1_554
N1 H1B N3 0.88(2) 2.12(3) 2.994(2) 172(2) 3_657

loop_
_geom_torsion_atom_site_label_1
_geom_torsion_atom_site_label_2
_geom_torsion_atom_site_label_3
_geom_torsion_atom_site_label_4
_geom_torsion
N1 C2 N3 N4 179.56(19)
N6 C2 N3 N4 -0.4(2)
C2 N3 N4 N5 -0.2(2)
N3 N4 N5 N6 0.8(2)
N3 C2 N6 N5 0.9(2)
N1 C2 N6 N5 -179.10(18)
N3 C2 N6 C7 172.66(17)
N1 C2 N6 C7 -7.3(3)
N4 N5 N6 C2 -1.0(2)
N4 N5 N6 C7 -173.65(16)
C2 N6 C7 C8 -75.4(2)
N5 N6 C7 C8 95.4(2)
N6 C7 C8 N9 -56.1(2)
C7 C8 N9 C13 107.2(3)
C7 C8 N9 N10 -65.4(2)
C13 N9 N10 C11 0.8(3)
C8 N9 N10 C11 174.47(17)
N9 N10 C11 C12 -0.6(3)
N10 C11 C12 C13 0.2(4)
N10 N9 C13 C12 -0.7(3)
C8 N9 C13 C12 -173.8(2)
C11 C12 C13 N9 0.3(3)
